data_1567647
loop_
_publ_author_name
'Chen, Hao'
'Li, Tian-Ren'
'Sakai, Naomi'
'Besnard, Celine'
'Gu\'en\'ee, Laure'
'Pupier, Marion'
'Viger-Gravel, Jasmine'
'Tiefenbacher, Konrad'
'Matile, Stefan'

_publ_section_title
;
 Decoded fingerprints of hyperresponsive, expanding product space:
 polyether cascade cyclizations as tools to elucidate supramolecular
 catalysis
;
_journal_issue 35
_journal_name_full 'Chemical Science'
_journal_page_first 10273
_journal_page_last 10280
_journal_paper_doi 10.1039/D2SC03991E
_journal_volume 13
_journal_year 2022
_chemical_formula_moiety 'C21 H29 Br O4'
_chemical_formula_sum 'C21 H29 Br O4'
_chemical_formula_weight 425.35
_space_group_crystal_system triclinic
_space_group_IT_number 2
_space_group_name_Hall '-P 1'
_space_group_name_H-M_alt 'P -1'
_atom_sites_solution_hydrogens geom
_atom_sites_solution_primary dual
_atom_sites_solution_secondary difmap
_audit_creation_date 2022-01-18
_audit_creation_method
;
Olex2 1.3
(compiled 2020.11.12 svn.r5f609507 for OlexSys, GUI svn.r6408)
;
_audit_update_record
;
2022-06-02 deposited with the CCDC.	2022-08-18 downloaded from the CCDC.
;
_cell_angle_alpha 69.1422(14)
_cell_angle_beta 81.6780(12)
_cell_angle_gamma 84.3027(12)
_cell_formula_units_Z 2
_cell_length_a 7.44418(10)
_cell_length_b 11.53654(18)
_cell_length_c 12.84945(19)
_cell_measurement_reflns_used 18859
_cell_measurement_temperature 120.01(10)
_cell_measurement_theta_max 73.9720
_cell_measurement_theta_min 3.7060
_cell_volume 1018.98(3)
_computing_cell_refinement 'CrysAlisPro 1.171.41.89a (Rigaku OD, 2020)'
_computing_data_collection 'CrysAlisPro 1.171.41.89a (Rigaku OD, 2020)'
_computing_data_reduction 'CrysAlisPro 1.171.41.89a (Rigaku OD, 2020)'
_computing_molecular_graphics 'Olex2 1.3 (Dolomanov et al., 2009)'
_computing_publication_material 'Olex2 1.3 (Dolomanov et al., 2009)'
_computing_structure_refinement 'SHELXL 2018/3 (Sheldrick, 2015)'
_computing_structure_solution 'SHELXT 2018/3 (Sheldrick, 2015)'
_diffrn_ambient_environment N~2~
_diffrn_ambient_temperature 120.01(10)
_diffrn_detector 'Hybrid Pixel Array Detector'
_diffrn_detector_area_resol_mean 10.0000
_diffrn_detector_type 'HyPix-Arc 150'
_diffrn_measured_fraction_theta_full 0.999
_diffrn_measured_fraction_theta_max 0.967
_diffrn_measurement_details
;
List of Runs (angles in degrees, time in seconds):

  # Type    Start    End  Width  t~exp~   \w     \q     \k     \f   Frames
#--------------------------------------------------------------------------
  1  \w      7.00  32.00   0.50    0.20    --    4.00  31.00  80.00   50
  2  \w      9.00  34.00   0.50    0.20    --    8.00  30.00 -61.19   50
  3  \w     11.00  38.00   0.50    0.20    --   12.00  29.00 -87.63   54
  4  \w      4.00  32.00   0.50    0.20    --    0.00  32.00-154.89   56
  5  \w    -56.00 -26.00   0.50    0.20    --  -64.50  73.00   3.64   60
  6  \w    -91.00 -38.00   0.50    0.20    --  -57.30   0.00 -90.00  106
  7  \w    -76.00 -36.00   0.50    0.20    --  -57.30   0.00 -30.00   80
  8  \w    -83.00 -18.00   0.50    0.20    --  -57.30   0.00  30.00  130
  9  \w    -95.00 -60.00   0.50    0.20    --  -57.30   0.00 120.00   70
 10  \w    -57.00 -31.00   0.50    0.20    --  -57.30   0.00 120.00   52
 11  \w      2.00  29.00   0.50    0.20    --   -4.00  34.00 165.74   54
 12  \w      2.00  28.00   0.50    0.20    --   -4.00  33.00  22.86   52
 13  \w      1.00  27.00   0.50    0.20    --   -4.00  33.00 -15.26   52
 14  \w      1.00  26.00   0.50    0.20    --   -4.00  34.00 -78.57   50
 15  \w    -55.00 -28.00   0.50    0.20    --  -44.00 -24.00 103.69   54
 16  \w    -48.00 -19.00   0.50    0.20    --  -28.00 -26.00 161.42   58
 17  \w    -55.00 -29.00   0.50    0.20    --  -57.30 136.00  27.00   52
 18  \w    -86.00 -60.00   0.50    0.20    --  -57.30 136.00  27.00   52
 19  \w    -56.00 -31.00   0.50    0.20    --  -44.00 -24.00  61.23   50
 20  \w    -45.00 -19.00   0.50    0.20    --  -28.00 -26.00-120.86   52
 21  \w    -44.00 -19.00   0.50    0.20    --  -24.00 -27.00 -86.95   50
 22  \w    -51.00 -26.00   0.50    0.20    --  -36.00 -25.00 -54.53   50
 23  \w    -62.00 -35.00   0.50    0.20    --  -52.00 -23.00 -40.57   54
 24  \w    -71.00 -46.00   0.50    0.20    --  -64.50 -22.00 -94.49   50
 25  \w    -71.00 -46.00   0.50    0.20    --  -64.50 -22.00-138.97   50
 26  \w    -71.00 -46.00   0.50    0.20    --  -64.50 -22.00 -13.51   50
 27  \w    -70.00 -44.00   0.50    0.20    --  -64.50 -22.00   1.31   52
 28  \w    -71.00 -45.00   0.50    0.20    --  -64.50 -22.00  30.62   52
 29  \w    -61.00 -35.00   0.50    0.20    --  -52.00 -23.00  80.17   52
 30  \w     44.00  86.00   0.50    0.20    --   67.73  21.00 -51.35   84
 31  \w     46.00  74.00   0.50    0.20    --   67.73  21.00 -82.10   56
 32  \w     52.00 118.00   0.50    0.20    --   81.25  20.00-160.57  132
 33  \w     52.00 130.00   0.50    0.20    --   81.25  20.00 -98.66  156
 34  \w     39.00  90.00   0.50    0.20    --   67.73  20.00  -4.35  102
 35  \w     90.00 127.00   0.50    0.20    --   81.25  20.00  39.35   74
 36  \w     52.00  84.00   0.50    0.20    --   81.25  20.00  39.35   64
 37  \w     43.00  86.00   0.50    0.20    --   75.00  15.00   0.00   86
 38  \w     40.00  77.00   0.50    0.20    --   67.73  20.00  81.75   74
 39  \w     54.00 122.00   0.50    0.20    --   81.25  20.00  97.27  136
 40  \w     98.00 123.00   0.50    0.20    --   81.25  18.00 176.71   50
 41  \w     47.00  74.00   0.50    0.20    --   81.25  18.00 176.71   54
 42  \w     89.00 122.00   0.50    0.20    --   75.00  15.00   0.00   66
 43  \w     67.00 117.00   0.50    0.20    --   77.04   0.00   0.00  100
 44  \w     38.00  63.00   0.50    0.20    --   77.04   0.00   0.00   50
 45  \w     38.00  64.00   0.50    0.20    --   77.04   0.00  90.00   52
 46  \w     74.00 117.00   0.50    0.20    --   77.04   0.00  90.00   86
 47  \w     38.00  63.00   0.50    0.20    --   77.04   0.00 -90.00   50
 48  \w     67.00 113.00   0.50    0.20    --   77.04   0.00 -90.00   92
 49  \w     38.00 116.00   0.50    0.20    --   77.04   0.00-180.00  156
 50  \w     31.00  56.00   0.50    0.20    --   76.00 -56.00 -84.07   50
 51  \w     87.00 114.00   0.50    0.20    --   81.25-129.00-135.38   54
 52  \w     37.00  79.00   0.50    0.20    --   81.25-129.00-135.38   84
 53  \w     35.00  66.00   0.50    0.20    --   77.04-125.00 -90.00   62
 54  \w     52.00 106.00   0.50    0.20    --   77.04-136.00 -36.00  108
 55  \w     71.00 106.00   0.50    0.20    --   75.00-125.00-150.00   70
 56  \w     35.00  63.00   0.50    0.20    --   75.00-125.00-150.00   56
 57  \w     78.00 103.00   0.50    0.20    --   75.00-125.00  30.00   50
 58  \w     35.00  96.00   0.50    0.20    --   77.04-125.00  90.00  122
 59  \w     40.00  75.00   0.50    0.20    --   77.04-125.00 120.00   70
 60  \w     43.00  71.00   0.50    0.20    --   77.04-132.00 140.00   56
 61  \w     83.00 112.00   0.50    0.20    --   77.04-132.00 140.00   58
 62  \w     63.00  88.00   0.50    0.20    --   77.04-125.00   0.00   50
 63  \w     35.00  61.00   0.50    0.20    --   77.04-125.00   0.00   52
 64  \w     37.00  63.00   0.50    0.20    --   75.00-125.00  30.00   52
 65  \w     69.00 110.00   0.50    0.20    --   81.25-123.00 -71.66   82
 66  \w     40.00  90.00   0.50    0.20    --   75.00-125.00-120.00  100
 67  \w     37.00  65.00   0.50    0.20    --   81.25-115.00 -96.61   56
 68  \w     35.00  61.00   0.50    0.20    --   81.25-123.00 -71.66   52
 69  \w     56.00  82.00   0.50    0.20    --   77.04 -94.00-150.00   52
 70  \w     39.00  64.00   0.50    0.20    --   77.04 -94.00   0.00   50
 71  \w     36.00 109.00   0.50    0.20    --   81.25-118.00  48.38  146
 72  \w     38.00 104.00   0.50    0.20    --   81.25-123.00 160.20  132
 73  \w     35.00  70.00   0.50    0.20    --   75.00 -94.00 150.00   70
 74  \w     27.00  53.00   0.50    0.20    --   60.47 -94.00 120.00   52
 75  \w     23.00  52.00   0.50    0.20    --   60.47 -94.00  60.00   58
 76  \w     23.00  54.00   0.50    0.20    --   60.47 -94.00 -60.00   62
 77  \w     45.00  70.00   0.50    0.20    --   81.25 -64.00 -73.32   50
;
_diffrn_measurement_device 'four-circle diffractometer'
_diffrn_measurement_device_type 'XtaLAB Synergy, Dualflex, HyPix-Arc 150'
_diffrn_measurement_method '\w scans'
_diffrn_orient_matrix_type 'CrysAlisPro convention (1999,Acta A55,543-557)'
_diffrn_orient_matrix_UB_11 -0.0168059000
_diffrn_orient_matrix_UB_12 -0.0400042000
_diffrn_orient_matrix_UB_13 0.1287474000
_diffrn_orient_matrix_UB_21 0.0642151000
_diffrn_orient_matrix_UB_22 0.1270633000
_diffrn_orient_matrix_UB_23 -0.0106524000
_diffrn_orient_matrix_UB_31 -0.1986328000
_diffrn_orient_matrix_UB_32 0.0522520000
_diffrn_orient_matrix_UB_33 0.0016886000
_diffrn_radiation_monochromator mirror
_diffrn_radiation_probe x-ray
_diffrn_radiation_type 'Cu K\a'
_diffrn_radiation_wavelength 1.54184
_diffrn_reflns_av_R_equivalents 0.0242
_diffrn_reflns_av_unetI/netI 0.0126
_diffrn_reflns_Laue_measured_fraction_full 0.999
_diffrn_reflns_Laue_measured_fraction_max 0.967
_diffrn_reflns_limit_h_max 7
_diffrn_reflns_limit_h_min -9
_diffrn_reflns_limit_k_max 14
_diffrn_reflns_limit_k_min -14
_diffrn_reflns_limit_l_max 15
_diffrn_reflns_limit_l_min -15
_diffrn_reflns_number 22323
_diffrn_reflns_point_group_measured_fraction_full 0.999
_diffrn_reflns_point_group_measured_fraction_max 0.967
_diffrn_reflns_theta_full 67.684
_diffrn_reflns_theta_max 74.780
_diffrn_reflns_theta_min 3.707
_diffrn_source 'micro-focus sealed X-ray tube'
_diffrn_source_type 'PhotonJet (Cu) X-ray Source'
_exptl_absorpt_coefficient_mu 2.929
_exptl_absorpt_correction_T_max 0.786
_exptl_absorpt_correction_T_min 0.465
_exptl_absorpt_correction_type analytical
_exptl_absorpt_process_details
;
CrysAlisPro 1.171.41.89a (Rigaku Oxford Diffraction, 2020)
Analytical numeric absorption correction using a multifaceted crystal
model based on expressions derived by R.C. Clark & J.S. Reid.
(Clark, R. C. & Reid, J. S. (1995). Acta Cryst. A51, 887-897)
Empirical absorption correction using spherical harmonics,
implemented in SCALE3 ABSPACK scaling algorithm.
;
_exptl_crystal_colour colourless
_exptl_crystal_colour_primary colourless
_exptl_crystal_density_diffrn 1.386
_exptl_crystal_description prism
_exptl_crystal_F_000 444
_exptl_crystal_size_max 0.33
_exptl_crystal_size_mid 0.26
_exptl_crystal_size_min 0.09
_refine_diff_density_max 0.499
_refine_diff_density_min -0.416
_refine_diff_density_rms 0.048
_refine_ls_extinction_method none
_refine_ls_goodness_of_fit_ref 1.053
_refine_ls_hydrogen_treatment constr
_refine_ls_matrix_type full
_refine_ls_number_parameters 240
_refine_ls_number_reflns 4059
_refine_ls_number_restraints 0
_refine_ls_restrained_S_all 1.053
_refine_ls_R_factor_all 0.0251
_refine_ls_R_factor_gt 0.0247
_refine_ls_shift/su_max 0.000
_refine_ls_shift/su_mean 0.000
_refine_ls_structure_factor_coef Fsqd
_refine_ls_weighting_details 'w=1/[\s^2^(Fo^2^)+(0.0300P)^2^+0.6283P] where P=(Fo^2^+2Fc^2^)/3'
_refine_ls_weighting_scheme calc
_refine_ls_wR_factor_gt 0.0620
_refine_ls_wR_factor_ref 0.0623
_reflns_Friedel_coverage 0.000
_reflns_number_gt 3989
_reflns_number_total 4059
_reflns_threshold_expression 'I > 2\s(I)'
_cod_data_source_file d2sc03991e2.cif
_cod_data_source_block trans_anti-(BA)-3
_cod_database_code 1567647
_shelx_shelxl_version_number 2018/3
_chemical_oxdiff_formula 'C21 H29 Br O4'
_shelx_space_group_comment
;
The symmetry employed for this shelxl refinement is uniquely defined
by the following loop, which should always be used as a source of
symmetry information in preference to the above space-group names.
They are only intended as comments.
;
_shelx_estimated_absorpt_t_max 0.778
_shelx_estimated_absorpt_t_min 0.445
_reflns_odcompleteness_completeness 99.38
_reflns_odcompleteness_iscentric 1
_reflns_odcompleteness_theta 71.98
_olex2_refinement_description
;
1. Fixed Uiso
 At 1.2 times of:
  All C(H) groups, All C(H,H) groups
 At 1.5 times of:
  All C(H,H,H) groups
2.a Ternary CH refined with riding coordinates:
 C8(H8), C16(H16)
2.b Secondary CH2 refined with riding coordinates:
 C9(H9A,H9B), C10(H10A,H10B), C17(H17A,H17B), C18(H18A,H18B)
2.c Aromatic/amide H refined with riding coordinates:
 C2(H2), C3(H3), C5(H5), C6(H6)
2.d Idealised Me refined as rotating group:
 C13(H13A,H13B,H13C), C14(H14A,H14B,H14C), C15(H15A,H15B,H15C), C20(H20A,H20B,
 H20C), C21(H21A,H21B,H21C)
;
_olex2_submission_special_instructions 'No special instructions were received'
_oxdiff_exptl_absorpt_empirical_details
;
Empirical correction (ABSPACK) includes:
- Absorption correction using spherical harmonics
- Frame scaling
;
_oxdiff_exptl_absorpt_empirical_full_max 1.809
_oxdiff_exptl_absorpt_empirical_full_min 0.515

loop_
_space_group_symop_operation_xyz
'x, y, z'
'-x, -y, -z'

loop_
_atom_site_label
_atom_site_type_symbol
_atom_site_fract_x
_atom_site_fract_y
_atom_site_fract_z
_atom_site_U_iso_or_equiv
_atom_site_adp_type
_atom_site_occupancy
_atom_site_site_symmetry_order
_atom_site_calc_flag
_atom_site_refinement_flags_posn
_atom_site_refinement_flags_adp
_atom_site_refinement_flags_occupancy
_atom_site_disorder_assembly
_atom_site_disorder_group
Br1 Br 0.92064(2) 0.18549(2) 0.05563(2) 0.02906(7) Uani 1 1 d . . . . .
O1 O 0.58643(14) 0.78879(10) -0.05375(8) 0.0226(2) Uani 1 1 d . . . . .
O2 O 0.55020(14) 0.71250(9) 0.13551(8) 0.0197(2) Uani 1 1 d . . . . .
O3 O 0.44698(13) 0.76552(10) 0.34453(8) 0.0201(2) Uani 1 1 d . . . . .
O4 O 0.85736(15) 0.77408(12) 0.45712(9) 0.0318(3) Uani 1 1 d . . . . .
C1 C 0.81673(19) 0.34450(13) 0.04945(13) 0.0207(3) Uani 1 1 d . . . . .
C2 C 0.7302(2) 0.35975(14) 0.14690(13) 0.0241(3) Uani 1 1 d . . . . .
H2 H 0.718370 0.290961 0.215149 0.029 Uiso 1 1 calc R U . . .
C3 C 0.6609(2) 0.47702(14) 0.14334(12) 0.0220(3) Uani 1 1 d . . . . .
H3 H 0.603139 0.489264 0.209849 0.026 Uiso 1 1 calc R U . . .
C4 C 0.67573(18) 0.57712(13) 0.04226(12) 0.0174(3) Uani 1 1 d . . . . .
C5 C 0.7620(2) 0.55887(13) -0.05454(12) 0.0200(3) Uani 1 1 d . . . . .
H5 H 0.771463 0.626917 -0.123401 0.024 Uiso 1 1 calc R U . . .
C6 C 0.8344(2) 0.44276(14) -0.05173(13) 0.0218(3) Uani 1 1 d . . . . .
H6 H 0.894854 0.430592 -0.117693 0.026 Uiso 1 1 calc R U . . .
C7 C 0.60036(18) 0.70420(13) 0.03389(12) 0.0175(3) Uani 1 1 d . . . . .
C8 C 0.47697(19) 0.83346(13) 0.13908(12) 0.0178(3) Uani 1 1 d . . . . .
H8 H 0.407804 0.876450 0.073422 0.021 Uiso 1 1 calc R U . . .
C9 C 0.63388(19) 0.91063(13) 0.13371(12) 0.0198(3) Uani 1 1 d . . . . .
H9A H 0.587173 0.995169 0.130224 0.024 Uiso 1 1 calc R U . . .
H9B H 0.718866 0.918081 0.065107 0.024 Uiso 1 1 calc R U . . .
C10 C 0.73399(19) 0.84961(14) 0.23696(12) 0.0201(3) Uani 1 1 d . . . . .
H10A H 0.830364 0.903821 0.235126 0.024 Uiso 1 1 calc R U . . .
H10B H 0.793253 0.769639 0.234836 0.024 Uiso 1 1 calc R U . . .
C11 C 0.6065(2) 0.82612(14) 0.34628(12) 0.0212(3) Uani 1 1 d . . . . .
C12 C 0.34804(19) 0.81003(13) 0.24780(11) 0.0181(3) Uani 1 1 d . . . . .
C13 C 0.2313(2) 0.92922(14) 0.24063(13) 0.0235(3) Uani 1 1 d . . . . .
H13A H 0.158004 0.918276 0.312959 0.035 Uiso 1 1 calc R U . . .
H13B H 0.150783 0.947008 0.182218 0.035 Uiso 1 1 calc R U . . .
H13C H 0.310324 0.998552 0.222141 0.035 Uiso 1 1 calc R U . . .
C14 C 0.2228(2) 0.70570(14) 0.26726(13) 0.0229(3) Uani 1 1 d . . . . .
H14A H 0.295059 0.627222 0.279403 0.034 Uiso 1 1 calc R U . . .
H14B H 0.158206 0.724052 0.201484 0.034 Uiso 1 1 calc R U . . .
H14C H 0.134587 0.698726 0.333408 0.034 Uiso 1 1 calc R U . . .
C15 C 0.5591(2) 0.94579(17) 0.37217(15) 0.0322(4) Uani 1 1 d . . . . .
H15A H 0.529450 1.013318 0.303901 0.048 Uiso 1 1 calc R U . . .
H15B H 0.663260 0.967125 0.399278 0.048 Uiso 1 1 calc R U . . .
H15C H 0.454160 0.933617 0.429923 0.048 Uiso 1 1 calc R U . . .
C16 C 0.6971(2) 0.72544(16) 0.44174(13) 0.0286(3) Uani 1 1 d . . . . .
H16 H 0.734222 0.651754 0.418392 0.034 Uiso 1 1 calc R U . . .
C17 C 0.5819(3) 0.6816(2) 0.55653(14) 0.0438(5) Uani 1 1 d . . . . .
H17A H 0.461069 0.726320 0.553125 0.053 Uiso 1 1 calc R U . . .
H17B H 0.564869 0.591290 0.581987 0.053 Uiso 1 1 calc R U . . .
C18 C 0.6891(3) 0.7114(2) 0.63420(15) 0.0404(4) Uani 1 1 d . . . . .
H18A H 0.686791 0.642677 0.707350 0.049 Uiso 1 1 calc R U . . .
H18B H 0.638246 0.788441 0.647122 0.049 Uiso 1 1 calc R U . . .
C19 C 0.8825(2) 0.72836(16) 0.57475(13) 0.0272(3) Uani 1 1 d . . . . .
C20 C 0.9965(3) 0.60676(19) 0.60119(17) 0.0413(4) Uani 1 1 d . . . . .
H20A H 0.932135 0.545051 0.586556 0.062 Uiso 1 1 calc R U . . .
H20B H 1.017173 0.576562 0.680272 0.062 Uiso 1 1 calc R U . . .
H20C H 1.113507 0.620267 0.553780 0.062 Uiso 1 1 calc R U . . .
C21 C 0.9789(3) 0.82669(19) 0.59507(18) 0.0440(5) Uani 1 1 d . . . . .
H21A H 1.099641 0.836221 0.551762 0.066 Uiso 1 1 calc R U . . .
H21B H 0.991643 0.801489 0.675087 0.066 Uiso 1 1 calc R U . . .
H21C H 0.907898 0.905933 0.571503 0.066 Uiso 1 1 calc R U . . .

loop_
_atom_site_aniso_label
_atom_site_aniso_U_11
_atom_site_aniso_U_22
_atom_site_aniso_U_33
_atom_site_aniso_U_23
_atom_site_aniso_U_13
_atom_site_aniso_U_12
Br1 0.02517(10) 0.01938(9) 0.04334(11) -0.01226(7) -0.00582(7) 0.00340(6)
O1 0.0263(6) 0.0198(5) 0.0191(5) -0.0038(4) -0.0033(4) 0.0013(4)
O2 0.0236(5) 0.0166(5) 0.0178(5) -0.0053(4) -0.0027(4) 0.0026(4)
O3 0.0169(5) 0.0246(5) 0.0169(5) -0.0037(4) -0.0027(4) -0.0044(4)
O4 0.0230(6) 0.0453(7) 0.0207(5) 0.0007(5) -0.0073(4) -0.0118(5)
C1 0.0147(6) 0.0184(7) 0.0310(8) -0.0100(6) -0.0059(6) 0.0002(5)
C2 0.0219(7) 0.0196(7) 0.0255(7) -0.0019(6) -0.0008(6) -0.0014(6)
C3 0.0192(7) 0.0224(7) 0.0208(7) -0.0048(6) 0.0014(5) -0.0005(6)
C4 0.0137(6) 0.0181(7) 0.0207(7) -0.0064(5) -0.0036(5) -0.0014(5)
C5 0.0213(7) 0.0199(7) 0.0191(7) -0.0060(5) -0.0047(5) -0.0024(5)
C6 0.0213(7) 0.0243(7) 0.0230(7) -0.0114(6) -0.0034(6) -0.0022(6)
C7 0.0131(6) 0.0203(7) 0.0199(7) -0.0074(6) -0.0026(5) -0.0021(5)
C8 0.0186(7) 0.0146(6) 0.0185(6) -0.0046(5) -0.0029(5) 0.0030(5)
C9 0.0187(7) 0.0184(7) 0.0195(7) -0.0038(5) -0.0007(5) -0.0010(5)
C10 0.0160(7) 0.0208(7) 0.0217(7) -0.0051(6) -0.0019(5) -0.0015(5)
C11 0.0176(7) 0.0254(7) 0.0208(7) -0.0073(6) -0.0032(5) -0.0034(6)
C12 0.0159(7) 0.0191(7) 0.0186(6) -0.0052(5) -0.0037(5) -0.0004(5)
C13 0.0176(7) 0.0230(7) 0.0290(8) -0.0089(6) -0.0017(6) 0.0019(6)
C14 0.0195(7) 0.0226(7) 0.0262(7) -0.0074(6) -0.0024(6) -0.0040(6)
C15 0.0263(8) 0.0413(10) 0.0381(9) -0.0251(8) -0.0027(7) -0.0024(7)
C16 0.0221(8) 0.0371(9) 0.0219(7) -0.0011(7) -0.0064(6) -0.0091(7)
C17 0.0310(9) 0.0701(14) 0.0212(8) -0.0002(8) -0.0038(7) -0.0196(9)
C18 0.0305(9) 0.0658(13) 0.0277(9) -0.0184(9) -0.0010(7) -0.0100(9)
C19 0.0264(8) 0.0334(9) 0.0195(7) -0.0038(6) -0.0070(6) -0.0057(7)
C20 0.0387(10) 0.0397(10) 0.0422(10) -0.0063(8) -0.0170(8) 0.0006(8)
C21 0.0481(12) 0.0415(11) 0.0463(11) -0.0127(9) -0.0190(9) -0.0101(9)

loop_
_atom_type_symbol
_atom_type_description
_atom_type_scat_dispersion_real
_atom_type_scat_dispersion_imag
_atom_type_scat_source
C C 0.0181 0.0091 'International Tables Vol C Tables 4.2.6.8 and 6.1.1.4'
H H 0.0000 0.0000 'International Tables Vol C Tables 4.2.6.8 and 6.1.1.4'
O O 0.0492 0.0322 'International Tables Vol C Tables 4.2.6.8 and 6.1.1.4'
Br Br -0.6763 1.2805 'International Tables Vol C Tables 4.2.6.8 and 6.1.1.4'

loop_
_exptl_crystal_face_index_h
_exptl_crystal_face_index_k
_exptl_crystal_face_index_l
_exptl_crystal_face_perp_dist
0 0 -1 0.0431
0 0 1 0.0431
-5 0 0 0.1469
5 0 0 0.1469
0 -2 -1 0.1224
0 2 1 0.1224

loop_
_geom_angle_atom_site_label_1
_geom_angle_atom_site_label_2
_geom_angle_atom_site_label_3
_geom_angle
_geom_angle_site_symmetry_1
_geom_angle_site_symmetry_3
_geom_angle_publ_flag
C7 O2 C8 116.89(11) . . ?
C11 O3 C12 120.42(10) . . ?
C16 O4 C19 109.87(11) . . ?
C2 C1 Br1 118.94(11) . . ?
C2 C1 C6 121.91(14) . . ?
C6 C1 Br1 119.11(11) . . ?
C1 C2 H2 120.5 . . ?
C1 C2 C3 118.95(14) . . ?
C3 C2 H2 120.5 . . ?
C2 C3 H3 119.9 . . ?
C2 C3 C4 120.15(14) . . ?
C4 C3 H3 119.9 . . ?
C3 C4 C7 122.07(13) . . ?
C5 C4 C3 119.66(13) . . ?
C5 C4 C7 118.27(12) . . ?
C4 C5 H5 119.6 . . ?
C6 C5 C4 120.76(13) . . ?
C6 C5 H5 119.6 . . ?
C1 C6 H6 120.7 . . ?
C5 C6 C1 118.57(14) . . ?
C5 C6 H6 120.7 . . ?
O1 C7 O2 124.56(13) . . ?
O1 C7 C4 124.05(13) . . ?
O2 C7 C4 111.39(12) . . ?
O2 C8 H8 109.5 . . ?
O2 C8 C9 108.68(11) . . ?
O2 C8 C12 107.31(11) . . ?
C9 C8 H8 109.5 . . ?
C9 C8 C12 112.26(12) . . ?
C12 C8 H8 109.5 . . ?
C8 C9 H9A 109.7 . . ?
C8 C9 H9B 109.7 . . ?
C8 C9 C10 109.98(11) . . ?
H9A C9 H9B 108.2 . . ?
C10 C9 H9A 109.7 . . ?
C10 C9 H9B 109.7 . . ?
C9 C10 H10A 109.2 . . ?
C9 C10 H10B 109.2 . . ?
C9 C10 C11 112.22(12) . . ?
H10A C10 H10B 107.9 . . ?
C11 C10 H10A 109.2 . . ?
C11 C10 H10B 109.2 . . ?
O3 C11 C10 111.15(11) . . ?
O3 C11 C15 112.41(12) . . ?
O3 C11 C16 101.27(11) . . ?
C10 C11 C16 108.76(12) . . ?
C15 C11 C10 111.27(13) . . ?
C15 C11 C16 111.53(13) . . ?
O3 C12 C8 111.19(11) . . ?
O3 C12 C13 112.76(12) . . ?
O3 C12 C14 103.61(11) . . ?
C8 C12 C13 108.81(11) . . ?
C14 C12 C8 111.74(12) . . ?
C14 C12 C13 108.68(12) . . ?
C12 C13 H13A 109.5 . . ?
C12 C13 H13B 109.5 . . ?
C12 C13 H13C 109.5 . . ?
H13A C13 H13B 109.5 . . ?
H13A C13 H13C 109.5 . . ?
H13B C13 H13C 109.5 . . ?
C12 C14 H14A 109.5 . . ?
C12 C14 H14B 109.5 . . ?
C12 C14 H14C 109.5 . . ?
H14A C14 H14B 109.5 . . ?
H14A C14 H14C 109.5 . . ?
H14B C14 H14C 109.5 . . ?
C11 C15 H15A 109.5 . . ?
C11 C15 H15B 109.5 . . ?
C11 C15 H15C 109.5 . . ?
H15A C15 H15B 109.5 . . ?
H15A C15 H15C 109.5 . . ?
H15B C15 H15C 109.5 . . ?
O4 C16 C11 108.16(12) . . ?
O4 C16 H16 108.5 . . ?
O4 C16 C17 106.74(13) . . ?
C11 C16 H16 108.5 . . ?
C17 C16 C11 116.19(15) . . ?
C17 C16 H16 108.5 . . ?
C16 C17 H17A 110.8 . . ?
C16 C17 H17B 110.8 . . ?
H17A C17 H17B 108.9 . . ?
C18 C17 C16 104.79(14) . . ?
C18 C17 H17A 110.8 . . ?
C18 C17 H17B 110.8 . . ?
C17 C18 H18A 110.6 . . ?
C17 C18 H18B 110.6 . . ?
C17 C18 C19 105.46(14) . . ?
H18A C18 H18B 108.8 . . ?
C19 C18 H18A 110.6 . . ?
C19 C18 H18B 110.6 . . ?
O4 C19 C18 103.56(13) . . ?
O4 C19 C20 109.05(14) . . ?
O4 C19 C21 106.97(14) . . ?
C20 C19 C18 112.47(16) . . ?
C21 C19 C18 113.35(16) . . ?
C21 C19 C20 110.95(15) . . ?
C19 C20 H20A 109.5 . . ?
C19 C20 H20B 109.5 . . ?
C19 C20 H20C 109.5 . . ?
H20A C20 H20B 109.5 . . ?
H20A C20 H20C 109.5 . . ?
H20B C20 H20C 109.5 . . ?
C19 C21 H21A 109.5 . . ?
C19 C21 H21B 109.5 . . ?
C19 C21 H21C 109.5 . . ?
H21A C21 H21B 109.5 . . ?
H21A C21 H21C 109.5 . . ?
H21B C21 H21C 109.5 . . ?

loop_
_geom_bond_atom_site_label_1
_geom_bond_atom_site_label_2
_geom_bond_distance
_geom_bond_site_symmetry_2
_geom_bond_publ_flag
Br1 C1 1.8980(15) . ?
O1 C7 1.2093(18) . ?
O2 C7 1.3395(17) . ?
O2 C8 1.4608(16) . ?
O3 C11 1.4435(17) . ?
O3 C12 1.4445(16) . ?
O4 C16 1.4343(18) . ?
O4 C19 1.4466(18) . ?
C1 C2 1.384(2) . ?
C1 C6 1.387(2) . ?
C2 H2 0.9500 . ?
C2 C3 1.387(2) . ?
C3 H3 0.9500 . ?
C3 C4 1.396(2) . ?
C4 C5 1.390(2) . ?
C4 C7 1.4892(19) . ?
C5 H5 0.9500 . ?
C5 C6 1.383(2) . ?
C6 H6 0.9500 . ?
C8 H8 1.0000 . ?
C8 C9 1.5169(19) . ?
C8 C12 1.5297(19) . ?
C9 H9A 0.9900 . ?
C9 H9B 0.9900 . ?
C9 C10 1.5258(19) . ?
C10 H10A 0.9900 . ?
C10 H10B 0.9900 . ?
C10 C11 1.530(2) . ?
C11 C15 1.529(2) . ?
C11 C16 1.542(2) . ?
C12 C13 1.533(2) . ?
C12 C14 1.5235(19) . ?
C13 H13A 0.9800 . ?
C13 H13B 0.9800 . ?
C13 H13C 0.9800 . ?
C14 H14A 0.9800 . ?
C14 H14B 0.9800 . ?
C14 H14C 0.9800 . ?
C15 H15A 0.9800 . ?
C15 H15B 0.9800 . ?
C15 H15C 0.9800 . ?
C16 H16 1.0000 . ?
C16 C17 1.535(2) . ?
C17 H17A 0.9900 . ?
C17 H17B 0.9900 . ?
C17 C18 1.510(3) . ?
C18 H18A 0.9900 . ?
C18 H18B 0.9900 . ?
C18 C19 1.525(2) . ?
C19 C20 1.520(3) . ?
C19 C21 1.516(2) . ?
C20 H20A 0.9800 . ?
C20 H20B 0.9800 . ?
C20 H20C 0.9800 . ?
C21 H21A 0.9800 . ?
C21 H21B 0.9800 . ?
C21 H21C 0.9800 . ?

loop_
_geom_torsion_atom_site_label_1
_geom_torsion_atom_site_label_2
_geom_torsion_atom_site_label_3
_geom_torsion_atom_site_label_4
_geom_torsion
_geom_torsion_site_symmetry_1
_geom_torsion_site_symmetry_2
_geom_torsion_site_symmetry_3
_geom_torsion_site_symmetry_4
_geom_torsion_publ_flag
Br1 C1 C2 C3 177.35(11) . . . . ?
Br1 C1 C6 C5 -178.39(10) . . . . ?
O2 C8 C9 C10 -63.60(14) . . . . ?
O2 C8 C12 O3 70.02(14) . . . . ?
O2 C8 C12 C13 -165.21(11) . . . . ?
O2 C8 C12 C14 -45.21(15) . . . . ?
O3 C11 C16 O4 -177.86(12) . . . . ?
O3 C11 C16 C17 -57.92(18) . . . . ?
O4 C16 C17 C18 0.8(2) . . . . ?
C1 C2 C3 C4 1.2(2) . . . . ?
C2 C1 C6 C5 -0.3(2) . . . . ?
C2 C3 C4 C5 -0.7(2) . . . . ?
C2 C3 C4 C7 178.83(13) . . . . ?
C3 C4 C5 C6 -0.4(2) . . . . ?
C3 C4 C7 O1 -168.71(14) . . . . ?
C3 C4 C7 O2 11.24(18) . . . . ?
C4 C5 C6 C1 0.9(2) . . . . ?
C5 C4 C7 O1 10.8(2) . . . . ?
C5 C4 C7 O2 -169.24(12) . . . . ?
C6 C1 C2 C3 -0.7(2) . . . . ?
C7 O2 C8 C9 -85.95(14) . . . . ?
C7 O2 C8 C12 152.44(11) . . . . ?
C7 C4 C5 C6 -179.92(13) . . . . ?
C8 O2 C7 O1 -1.2(2) . . . . ?
C8 O2 C7 C4 178.87(11) . . . . ?
C8 C9 C10 C11 -54.84(16) . . . . ?
C9 C8 C12 O3 -49.32(15) . . . . ?
C9 C8 C12 C13 75.45(14) . . . . ?
C9 C8 C12 C14 -164.55(12) . . . . ?
C9 C10 C11 O3 49.02(16) . . . . ?
C9 C10 C11 C15 -77.07(16) . . . . ?
C9 C10 C11 C16 159.68(12) . . . . ?
C10 C11 C16 O4 65.00(16) . . . . ?
C10 C11 C16 C17 -175.06(14) . . . . ?
C11 O3 C12 C8 46.70(16) . . . . ?
C11 O3 C12 C13 -75.81(15) . . . . ?
C11 O3 C12 C14 166.87(12) . . . . ?
C11 C16 C17 C18 -119.92(18) . . . . ?
C12 O3 C11 C10 -46.62(17) . . . . ?
C12 O3 C11 C15 78.85(16) . . . . ?
C12 O3 C11 C16 -162.01(12) . . . . ?
C12 C8 C9 C10 54.94(15) . . . . ?
C15 C11 C16 O4 -58.09(17) . . . . ?
C15 C11 C16 C17 61.85(19) . . . . ?
C16 O4 C19 C18 -30.44(18) . . . . ?
C16 O4 C19 C20 89.51(17) . . . . ?
C16 O4 C19 C21 -150.43(15) . . . . ?
C16 C17 C18 C19 -18.7(2) . . . . ?
C17 C18 C19 O4 29.8(2) . . . . ?
C17 C18 C19 C20 -87.81(19) . . . . ?
C17 C18 C19 C21 145.30(17) . . . . ?
C19 O4 C16 C11 144.61(14) . . . . ?
C19 O4 C16 C17 18.91(19) . . . . ?

loop_
_exptl_oxdiff_crystal_face_indexfrac_h
_exptl_oxdiff_crystal_face_indexfrac_k
_exptl_oxdiff_crystal_face_indexfrac_l
_exptl_oxdiff_crystal_face_x
_exptl_oxdiff_crystal_face_y
_exptl_oxdiff_crystal_face_z
-0.0000 -0.0008 -0.9997 -0.1287 0.0105 -0.0017
0.0000 0.0008 0.9997 0.1287 -0.0105 0.0017
-4.9979 -0.0001 -0.0002 0.0840 -0.3210 0.9927
4.9979 0.0001 0.0002 -0.0840 0.3210 -0.9927
0.0003 -1.9986 -0.9985 -0.0486 -0.2433 -0.1062
-0.0003 1.9986 0.9985 0.0486 0.2433 0.1062
